data_4031264
loop_
_publ_author_name
'Retuerto, M.'
'Fernandez-Diaz, M.T.'
'Garcia-Hernandez, M.'
'Martinez-Lope, M.J.'
'Alonso, J.A.'

_publ_section_title
;
 Crystal and magnetic structure of Sr2 M Re O6 (M = Ni, Co, Zn) double
 perovskites: a neutron diffraction study
;
_journal_name_full 'European Journal of Inorganic Chemistry'
_journal_page_first 588
_journal_page_last 595
_journal_volume 2008
_journal_year 2008
_chemical_formula_sum 'O6 Re Sr2 Zn'
_chemical_name_systematic 'Sr2 Zn Re O6'
_space_group_IT_number 87
_symmetry_space_group_name_Hall '-I 4'
_symmetry_space_group_name_H-M 'I 4/m'
_cell_angle_alpha 90
_cell_angle_beta 90
_cell_angle_gamma 90
_cell_formula_units_Z 2
_cell_length_a 5.5785
_cell_length_b 5.5785
_cell_length_c 8.0053
_cell_volume 249.122
_citation_journal_id_ASTM EJICFO
_cod_data_source_file Retuerto_EJICFO_2008_1493.cif
_cod_data_source_block O6Re1Sr2Zn1
_cod_original_cell_volume 249.1222
_cod_original_formula_sum 'O6 Re1 Sr2 Zn1'
_cod_database_code 4031264

loop_
_symmetry_equiv_pos_as_xyz
x,y,z
-y,x,z
-x,-y,z
y,-x,z
-x,-y,-z
y,-x,-z
x,y,-z
-y,x,-z
x+1/2,y+1/2,z+1/2
-y+1/2,x+1/2,z+1/2
-x+1/2,-y+1/2,z+1/2
y+1/2,-x+1/2,z+1/2
-x+1/2,-y+1/2,-z+1/2
y+1/2,-x+1/2,-z+1/2
x+1/2,y+1/2,-z+1/2
-y+1/2,x+1/2,-z+1/2

loop_
_atom_site_label
_atom_site_type_symbol
_atom_site_fract_x
_atom_site_fract_y
_atom_site_fract_z
_atom_site_occupancy
_atom_site_U_iso_or_equiv
Re1 Re+6 0 0 0.5 1 0.0
O1 O-2 0 0 0.257 1 0.0
O2 O-2 0.2934 0.2238 0 1 0.0
Sr1 Sr+2 0 0.5 0.25 1 0.0
Zn1 Zn+2 0 0 0 1 0.0
